data_7221498
loop_
_publ_author_name
'Ortega-San Martin, L.'
'Rodgers, J.A.'
'Attfield, J.P.'

_publ_section_title
;
 Synthesis, structure and properties of the (Bi0.5 Sr0.5) (Cu0.5 Ru0.5) O3
 perovskite
;
_journal_name_full
;
Zeitschrift fuer Naturforschung, Teil B. Anorganische Chemie, Organische 
Chemie (42,1987-)
;
_journal_page_first 641
_journal_page_last 646
_journal_volume 63
_journal_year 2008
_chemical_formula_sum 'Bi0.5 Co0.5 O3 Ru0.5 Sr0.5'
_chemical_name_systematic '(Bi0.5 Sr0.5) (Co0.5 Ru0.5) O3'
_space_group_IT_number 62
_symmetry_space_group_name_Hall '-P 2ac 2n'
_symmetry_space_group_name_H-M 'P n m a'
_cell_angle_alpha 90
_cell_angle_beta 90
_cell_angle_gamma 90
_cell_formula_units_Z 4
_cell_length_a 5.5702
_cell_length_b 7.8793
_cell_length_c 5.5599
_cell_volume 244.020
_citation_journal_id_ASTM ZNBSEN
_cod_data_source_file Ortega-SanMartin_ZNBSEN_2008_1513.cif
_cod_data_source_block Bi0.5Co0.5O3Ru0.5Sr0.5
_cod_original_cell_volume 244.02
_cod_database_code 7221498

loop_
_symmetry_equiv_pos_as_xyz
x,y,z
-x+1/2,-y,z+1/2
x+1/2,-y+1/2,-z+1/2
-x,y+1/2,-z
-x,-y,-z
x-1/2,y,-z-1/2
-x-1/2,y-1/2,z-1/2
x,-y-1/2,z

loop_
_atom_site_label
_atom_site_type_symbol
_atom_site_fract_x
_atom_site_fract_y
_atom_site_fract_z
_atom_site_occupancy
_atom_site_U_iso_or_equiv
Bi1 Bi+3 0.0283 0.25 0.009 0.5 0.0
O2 O-2 0.281 0.028 0.276 1 0.0
Co1 Co+2 0.5 0 0 0.5 0.0
Sr1 Sr+2 0.0283 0.25 0.009 0.5 0.0
O1 O-2 0.003 0.25 0.538 1 0.0
Ru1 Ru+4 0.5 0 0 0.5 0.0
